data_2224359
loop_
_publ_author_name
'Wang, Xinfang'

_publ_section_title
;
 Dichlorido(2,9-dimethyl-1,10-phenanthroline)manganese(II) hemihydrate
;
_journal_coeditor_code LH2953
_journal_issue 12
_journal_name_full 'Acta Crystallographica Section E'
_journal_page_first m1659
_journal_paper_doi 10.1107/S1600536809049149
_journal_volume 65
_journal_year 2009
_chemical_formula_iupac '[Mn Cl2 (C14 H12 N2)], 0.5H2 O'
_chemical_formula_moiety 'C14 H12 Cl2 Mn N2, 0.5(H2 O)'
_chemical_formula_sum 'C14 H13 Cl2 Mn N2 O0.5'
_chemical_formula_weight 343.10
_chemical_name_systematic
;
Dichlorido(2,9-dimethyl-1,10-phenanthroline)manganese(II) hemihydrate
;
_space_group_IT_number 12
_symmetry_cell_setting monoclinic
_symmetry_space_group_name_Hall '-C 2y'
_symmetry_space_group_name_H-M 'C 1 2/m 1'
_atom_sites_solution_hydrogens geom
_atom_sites_solution_primary direct
_atom_sites_solution_secondary difmap
_audit_creation_method SHELXL-97
_cell_angle_alpha 90.00
_cell_angle_beta 101.532(3)
_cell_angle_gamma 90.00
_cell_formula_units_Z 4
_cell_length_a 18.763(4)
_cell_length_b 7.7343(15)
_cell_length_c 11.362(2)
_cell_measurement_reflns_used 1089
_cell_measurement_temperature 293(2)
_cell_measurement_theta_max 26.761
_cell_measurement_theta_min 2.876
_cell_volume 1615.6(5)
_computing_cell_refinement 'SAINT-Plus (Bruker, 2001)'
_computing_data_collection 'APEX2 (Bruker, 2004)'
_computing_data_reduction 'SAINT-Plus (Bruker, 2001)'
_computing_molecular_graphics 'SHELXTL (Sheldrick, 2008<i>b</i>)'
_computing_publication_material 'SHELXTL (Sheldrick, 2008<i>b</i>)'
_computing_structure_refinement 'SHELXL97 (Sheldrick, 2008<i>b</i>)'
_computing_structure_solution 'SHELXS97 (Sheldrick, 2008<i>b</i>)'
_diffrn_ambient_temperature 293(2)
_diffrn_measured_fraction_theta_full 0.979
_diffrn_measured_fraction_theta_max 0.979
_diffrn_measurement_device_type 'Bruker APEXII CCD area-detector'
_diffrn_measurement_method '\f and \w scans'
_diffrn_radiation_monochromator graphite
_diffrn_radiation_source 'fine-focus sealed tube'
_diffrn_radiation_type MoK\a
_diffrn_radiation_wavelength 0.71073
_diffrn_reflns_av_R_equivalents 0.0198
_diffrn_reflns_av_sigmaI/netI 0.0200
_diffrn_reflns_limit_h_max 22
_diffrn_reflns_limit_h_min -22
_diffrn_reflns_limit_k_max 9
_diffrn_reflns_limit_k_min -8
_diffrn_reflns_limit_l_max 13
_diffrn_reflns_limit_l_min -13
_diffrn_reflns_number 4794
_diffrn_reflns_theta_full 25.00
_diffrn_reflns_theta_max 25.00
_diffrn_reflns_theta_min 2.22
_exptl_absorpt_coefficient_mu 1.139
_exptl_absorpt_correction_T_max 0.8127
_exptl_absorpt_correction_T_min 0.7191
_exptl_absorpt_correction_type multi-scan
_exptl_absorpt_process_details '(SADABS; Sheldrick, 2008<i>a</i>)'
_exptl_crystal_colour yellow
_exptl_crystal_density_diffrn 1.411
_exptl_crystal_density_method 'not measured'
_exptl_crystal_description block
_exptl_crystal_F_000 696
_exptl_crystal_size_max 0.31
_exptl_crystal_size_mid 0.23
_exptl_crystal_size_min 0.19
_refine_diff_density_max 0.591
_refine_diff_density_min -0.310
_refine_ls_extinction_method none
_refine_ls_goodness_of_fit_ref 1.010
_refine_ls_matrix_type full
_refine_ls_number_parameters 120
_refine_ls_number_reflns 1511
_refine_ls_number_restraints 0
_refine_ls_restrained_S_all 1.010
_refine_ls_R_factor_all 0.0547
_refine_ls_R_factor_gt 0.0443
_refine_ls_shift/su_max 0.001
_refine_ls_shift/su_mean 0.000
_refine_ls_structure_factor_coef Fsqd
_refine_ls_weighting_details 'calc w=1/[\s^2^(Fo^2^)+(0.1015P)^2^] where P=(Fo^2^+2Fc^2^)/3'
_refine_ls_weighting_scheme calc
_refine_ls_wR_factor_gt 0.1262
_refine_ls_wR_factor_ref 0.1337
_reflns_number_gt 1199
_reflns_number_total 1511
_reflns_threshold_expression I>2\s(I)
_cod_data_source_file lh2953.cif
_cod_data_source_block I
_cod_original_cell_volume 1615.5(5)
_cod_original_sg_symbol_H-M 'C 2/m'
_cod_original_formula_sum 'C14 H13 Cl2 Mn N2 O0.50'
_cod_database_code 2224359
_cod_database_fobs_code 2224359

loop_
_symmetry_equiv_pos_as_xyz
'x, y, z'
'-x, y, -z'
'x+1/2, y+1/2, z'
'-x+1/2, y+1/2, -z'
'-x, -y, -z'
'x, -y, z'
'-x+1/2, -y+1/2, -z'
'x+1/2, -y+1/2, z'

loop_
_atom_site_type_symbol
_atom_site_label
_atom_site_fract_x
_atom_site_fract_y
_atom_site_fract_z
_atom_site_U_iso_or_equiv
_atom_site_adp_type
_atom_site_calc_flag
_atom_site_refinement_flags
_atom_site_occupancy
_atom_site_disorder_assembly
_atom_site_disorder_group
Mn Mn1 0.35177(3) 0.0000 0.27709(5) 0.0558(3) Uani d S 1 . .
Cl Cl1 0.40493(4) 0.25282(10) 0.24304(8) 0.0815(3) Uani d . 1 . .
O O1 0.5351(5) 1.0000 0.0528(9) 0.155(4) Uani d SP 0.50 . .
H H2A 0.5257 0.9426 0.1128 0.186 Uiso d PR 0.25 . .
H H1A 0.5745 0.9558 0.0399 0.186 Uiso d PR 0.25 . .
N N1 0.30817(15) 0.0000 0.4374(3) 0.0555(8) Uani d S 1 . .
N N2 0.24030(17) 0.0000 0.2034(3) 0.0601(8) Uani d S 1 . .
C C1 0.3433(2) 0.0000 0.5521(4) 0.0625(10) Uani d S 1 . .
C C2 0.3066(2) 0.0000 0.6486(4) 0.0715(12) Uani d S 1 . .
H H2 0.3329 0.0000 0.7272 0.086 Uiso calc SR 1 . .
C C3 0.2337(2) 0.0000 0.6273(4) 0.0715(12) Uani d S 1 . .
H H3 0.2089 0.0000 0.6905 0.086 Uiso calc SR 1 . .
C C4 0.1951(2) 0.0000 0.5056(3) 0.0604(10) Uani d S 1 . .
C C5 0.1191(2) 0.0000 0.4745(4) 0.0781(13) Uani d S 1 . .
H H5 0.0919 0.0000 0.5346 0.094 Uiso calc SR 1 . .
C C6 0.0848(2) 0.0000 0.3584(4) 0.0768(13) Uani d S 1 . .
H H6 0.0342 0.0000 0.3399 0.092 Uiso calc SR 1 . .
C C7 0.1240(2) 0.0000 0.2635(4) 0.0655(11) Uani d S 1 . .
C C8 0.0910(3) 0.0000 0.1374(4) 0.0840(15) Uani d S 1 . .
H H8 0.0406 0.0000 0.1136 0.101 Uiso calc SR 1 . .
C C9 0.1330(3) 0.0000 0.0535(4) 0.0875(15) Uani d S 1 . .
H H9 0.1113 0.0000 -0.0276 0.105 Uiso calc SR 1 . .
C C10 0.2073(3) 0.0000 0.0872(4) 0.0703(11) Uani d S 1 . .
C C11 0.1985(2) 0.0000 0.2896(3) 0.0562(9) Uani d S 1 . .
C C12 0.2350(2) 0.0000 0.4153(3) 0.0532(9) Uani d S 1 . .
C C13 0.4239(2) 0.0000 0.5734(4) 0.0819(14) Uani d S 1 . .
H H13A 0.4397 -0.0724 0.5150 0.123 Uiso calc PR 0.50 . .
H H13B 0.4431 -0.0434 0.6525 0.123 Uiso calc PR 0.50 . .
H H13C 0.4410 0.1158 0.5666 0.123 Uiso calc PR 0.50 . .
C C14 0.2542(3) 0.0000 -0.0069(4) 0.0933(17) Uani d S 1 . .
H H14A 0.2713 0.1152 -0.0163 0.140 Uiso calc PR 0.50 . .
H H14B 0.2260 -0.0395 -0.0820 0.140 Uiso calc PR 0.50 . .
H H14C 0.2950 -0.0756 0.0181 0.140 Uiso calc PR 0.50 . .

loop_
_atom_site_aniso_label
_atom_site_aniso_U_11
_atom_site_aniso_U_22
_atom_site_aniso_U_33
_atom_site_aniso_U_12
_atom_site_aniso_U_13
_atom_site_aniso_U_23
Mn1 0.0481(4) 0.0703(5) 0.0501(4) 0.000 0.0127(3) 0.000
Cl1 0.0781(6) 0.0818(7) 0.0876(6) -0.0094(4) 0.0235(4) 0.0054(4)
O1 0.108(7) 0.226(12) 0.134(9) 0.000 0.031(6) 0.000
N1 0.0413(15) 0.074(2) 0.0503(17) 0.000 0.0063(13) 0.000
N2 0.0572(17) 0.073(2) 0.0483(17) 0.000 0.0069(14) 0.000
C1 0.056(2) 0.076(3) 0.053(2) 0.000 0.0032(17) 0.000
C2 0.061(2) 0.100(4) 0.049(2) 0.000 -0.0002(18) 0.000
C3 0.064(2) 0.101(4) 0.050(2) 0.000 0.0127(19) 0.000
C4 0.053(2) 0.077(3) 0.052(2) 0.000 0.0100(17) 0.000
C5 0.055(2) 0.112(4) 0.071(3) 0.000 0.020(2) 0.000
C6 0.045(2) 0.110(4) 0.073(3) 0.000 0.006(2) 0.000
C7 0.047(2) 0.080(3) 0.064(3) 0.000 -0.0017(18) 0.000
C8 0.062(3) 0.111(4) 0.070(3) 0.000 -0.008(2) 0.000
C9 0.078(3) 0.120(4) 0.056(3) 0.000 -0.010(2) 0.000
C10 0.078(3) 0.076(3) 0.054(2) 0.000 0.006(2) 0.000
C11 0.051(2) 0.070(3) 0.0456(19) 0.000 0.0040(16) 0.000
C12 0.053(2) 0.054(2) 0.052(2) 0.000 0.0073(16) 0.000
C13 0.049(2) 0.127(4) 0.064(3) 0.000 0.000(2) 0.000
C14 0.095(3) 0.133(5) 0.052(2) 0.000 0.014(2) 0.000

loop_
_atom_type_symbol
_atom_type_description
_atom_type_scat_dispersion_real
_atom_type_scat_dispersion_imag
_atom_type_scat_source
C C 0.0033 0.0016 'International Tables Vol C Tables 4.2.6.8 and 6.1.1.4'
H H 0.0000 0.0000 'International Tables Vol C Tables 4.2.6.8 and 6.1.1.4'
N N 0.0061 0.0033 'International Tables Vol C Tables 4.2.6.8 and 6.1.1.4'
O O 0.0106 0.0060 'International Tables Vol C Tables 4.2.6.8 and 6.1.1.4'
Cl Cl 0.1484 0.1585 'International Tables Vol C Tables 4.2.6.8 and 6.1.1.4'
Mn Mn 0.3368 0.7283 'International Tables Vol C Tables 4.2.6.8 and 6.1.1.4'

loop_
_geom_angle_atom_site_label_1
_geom_angle_atom_site_label_2
_geom_angle_atom_site_label_3
_geom_angle_site_symmetry_1
_geom_angle_site_symmetry_3
_geom_angle
_geom_angle_publ_flag
N2 Mn1 N1 . . 79.57(12) ?
N2 Mn1 Cl1 . . 111.79(4) ?
N1 Mn1 Cl1 . . 113.70(4) ?
N2 Mn1 Cl1 . 6 111.79(4) ?
N1 Mn1 Cl1 . 6 113.70(4) ?
Cl1 Mn1 Cl1 . 6 119.53(5) ?
O1 O1 H2A 5_675 . 109.0 ?
O1 O1 H1A 5_675 . 119.0 ?
H2A O1 H1A . . 104.5 ?
C1 N1 C12 . . 117.9(3) ?
C1 N1 Mn1 . . 129.1(3) ?
C12 N1 Mn1 . . 113.0(2) ?
C10 N2 C11 . . 119.1(3) ?
C10 N2 Mn1 . . 128.4(3) ?
C11 N2 Mn1 . . 112.5(2) ?
N1 C1 C2 . . 122.5(3) ?
N1 C1 C13 . . 116.6(4) ?
C2 C1 C13 . . 121.0(4) ?
C3 C2 C1 . . 120.0(4) ?
C3 C2 H2 . . 120.0 ?
C1 C2 H2 . . 120.0 ?
C2 C3 C4 . . 118.5(4) ?
C2 C3 H3 . . 120.8 ?
C4 C3 H3 . . 120.8 ?
C12 C4 C5 . . 119.2(4) ?
C12 C4 C3 . . 118.2(4) ?
C5 C4 C3 . . 122.6(4) ?
C6 C5 C4 . . 120.7(4) ?
C6 C5 H5 . . 119.7 ?
C4 C5 H5 . . 119.7 ?
C5 C6 C7 . . 121.7(4) ?
C5 C6 H6 . . 119.2 ?
C7 C6 H6 . . 119.2 ?
C11 C7 C6 . . 119.7(4) ?
C11 C7 C8 . . 115.5(4) ?
C6 C7 C8 . . 124.8(4) ?
C9 C8 C7 . . 120.4(4) ?
C9 C8 H8 . . 119.8 ?
C7 C8 H8 . . 119.8 ?
C8 C9 C10 . . 120.4(4) ?
C8 C9 H9 . . 119.8 ?
C10 C9 H9 . . 119.8 ?
N2 C10 C9 . . 121.2(4) ?
N2 C10 C14 . . 118.4(4) ?
C9 C10 C14 . . 120.3(4) ?
C7 C11 N2 . . 123.3(3) ?
C7 C11 C12 . . 118.2(3) ?
N2 C11 C12 . . 118.5(3) ?
N1 C12 C4 . . 123.0(3) ?
N1 C12 C11 . . 116.5(3) ?
C4 C12 C11 . . 120.5(3) ?
C1 C13 H13A . . 109.5 ?
C1 C13 H13B . . 109.5 ?
H13A C13 H13B . . 109.5 ?
C1 C13 H13C . . 109.5 ?
H13A C13 H13C . . 109.5 ?
H13B C13 H13C . . 109.5 ?
C10 C14 H14A . . 109.5 ?
C10 C14 H14B . . 109.5 ?
H14A C14 H14B . . 109.5 ?
C10 C14 H14C . . 109.5 ?
H14A C14 H14C . . 109.5 ?
H14B C14 H14C . . 109.5 ?

loop_
_geom_bond_atom_site_label_1
_geom_bond_atom_site_label_2
_geom_bond_site_symmetry_2
_geom_bond_distance
_geom_bond_publ_flag
Mn1 N2 . 2.092(3) ?
Mn1 N1 . 2.140(3) ?
Mn1 Cl1 . 2.2633(9) ?
Mn1 Cl1 6 2.2633(9) ?
O1 O1 5_675 1.59(2) ?
O1 H2A . 0.8610 ?
O1 H1A . 0.8530 ?
N1 C1 . 1.338(5) ?
N1 C12 . 1.345(5) ?
N2 C10 . 1.342(5) ?
N2 C11 . 1.371(5) ?
C1 C2 . 1.407(6) ?
C1 C13 . 1.482(6) ?
C2 C3 . 1.341(6) ?
C2 H2 . 0.9300 ?
C3 C4 . 1.428(6) ?
C3 H3 . 0.9300 ?
C4 C12 . 1.387(5) ?
C4 C5 . 1.399(6) ?
C5 C6 . 1.347(6) ?
C5 H5 . 0.9300 ?
C6 C7 . 1.421(6) ?
C6 H6 . 0.9300 ?
C7 C11 . 1.371(5) ?
C7 C8 . 1.443(6) ?
C8 C9 . 1.353(7) ?
C8 H8 . 0.9300 ?
C9 C10 . 1.370(7) ?
C9 H9 . 0.9300 ?
C10 C14 . 1.514(7) ?
C11 C12 . 1.454(5) ?
C13 H13A . 0.9600 ?
C13 H13B . 0.9600 ?
C13 H13C . 0.9600 ?
C14 H14A . 0.9600 ?
C14 H14B . 0.9600 ?
C14 H14C . 0.9600 ?
